data_7122699
loop_
_publ_author_name
'Xu, Jinjiang'
'Zheng, Shensheng'
'Huang, Shiliang'
'Tian, Yong'
'Liu, Yu'
'Zhang, Haobin'
'Sun, Jie'

_publ_section_title
;
 Host-guest energetic materials constructed by incorporating oxidizing gas
 molecule into organic lattice cavity toward high-energetic and
 low-sensitive performance
;
_journal_name_full 'Chemical Communications'
_journal_paper_doi 10.1039/C8CC07347C
_journal_year 2018
_chemical_formula_sum 'C6.5 H6 N12 O13'
_chemical_formula_weight 460.23
_chemical_name_systematic HNIW-CO2
_space_group_crystal_system orthorhombic
_space_group_IT_number 61
_space_group_name_Hall '-P 2ac 2ab'
_space_group_name_H-M_alt 'P b c a'
_symmetry_space_group_name_Hall '-P 2ac 2ab'
_symmetry_space_group_name_H-M 'P b c a'
_atom_sites_solution_hydrogens geom
_audit_creation_method SHELXL-2013
_audit_update_record
;
2017-11-16 deposited with the CCDC.
2018-12-05 downloaded from the CCDC.
;
_cell_angle_alpha 90
_cell_angle_beta 90
_cell_angle_gamma 90
_cell_formula_units_Z 8
_cell_length_a 9.6731(10)
_cell_length_b 13.2031(12)
_cell_length_c 23.553(2)
_cell_measurement_reflns_used 5137
_cell_measurement_temperature 293(2)
_cell_measurement_theta_max 53.774
_cell_measurement_theta_min 5.450
_cell_volume 3008.1(5)
_computing_cell_refinement 'Bruker SMART'
_computing_data_collection 'Bruker SMART'
_computing_data_reduction 'Bruker SHELXTL'
_computing_molecular_graphics 'Bruker SHELXTL'
_computing_publication_material 'Bruker SHELXTL'
_computing_structure_refinement 'SHELXL-2013 (Sheldrick, 2013)'
_computing_structure_solution 'Bruker SHELXTL'
_diffrn_ambient_temperature 293(2)
_diffrn_measured_fraction_theta_full 1.000
_diffrn_measured_fraction_theta_max 1.000
_diffrn_measurement_device_type 'CCD area detector'
_diffrn_measurement_method 'phi and omega scans'
_diffrn_radiation_type MoK\a
_diffrn_radiation_wavelength 0.71073
_diffrn_reflns_av_R_equivalents 0.0353
_diffrn_reflns_av_unetI/netI 0.0221
_diffrn_reflns_Laue_measured_fraction_full 1.000
_diffrn_reflns_Laue_measured_fraction_max 1.000
_diffrn_reflns_limit_h_max 8
_diffrn_reflns_limit_h_min -11
_diffrn_reflns_limit_k_max 15
_diffrn_reflns_limit_k_min -14
_diffrn_reflns_limit_l_max 28
_diffrn_reflns_limit_l_min -28
_diffrn_reflns_number 16088
_diffrn_reflns_point_group_measured_fraction_full 1.000
_diffrn_reflns_point_group_measured_fraction_max 1.000
_diffrn_reflns_theta_full 25.242
_diffrn_reflns_theta_max 25.489
_diffrn_reflns_theta_min 2.725
_exptl_absorpt_coefficient_mu 0.196
_exptl_absorpt_correction_T_max 0.7456
_exptl_absorpt_correction_T_min 0.6385
_exptl_absorpt_correction_type multi-scan
_exptl_absorpt_process_details sadabs
_exptl_crystal_colour colorless
_exptl_crystal_density_diffrn 2.033
_exptl_crystal_description prismatic
_exptl_crystal_F_000 1864
_exptl_crystal_size_max 0.200
_exptl_crystal_size_mid 0.170
_exptl_crystal_size_min 0.130
_refine_diff_density_max 0.304
_refine_diff_density_min -0.175
_refine_diff_density_rms 0.048
_refine_ls_extinction_method none
_refine_ls_goodness_of_fit_ref 1.036
_refine_ls_hydrogen_treatment constr
_refine_ls_matrix_type full
_refine_ls_number_parameters 286
_refine_ls_number_reflns 2793
_refine_ls_number_restraints 0
_refine_ls_restrained_S_all 1.036
_refine_ls_R_factor_all 0.0417
_refine_ls_R_factor_gt 0.0367
_refine_ls_shift/su_max 0.001
_refine_ls_shift/su_mean 0.000
_refine_ls_structure_factor_coef Fsqd
_refine_ls_weighting_details 'w=1/[\s^2^(Fo^2^)+(0.0470P)^2^+1.6858P] where P=(Fo^2^+2Fc^2^)/3'
_refine_ls_weighting_scheme calc
_refine_ls_wR_factor_gt 0.0910
_refine_ls_wR_factor_ref 0.0947
_reflns_Friedel_coverage 0.000
_reflns_number_gt 2466
_reflns_number_total 2793
_reflns_threshold_expression 'I > 2\s(I)'
_cod_data_source_file c8cc07347c2.cif
_cod_data_source_block cd17182
_cod_original_cell_volume 3008.0(5)
_cod_original_formula_sum 'C6.50 H6 N12 O13'
_cod_database_code 7122699
_shelx_space_group_comment
; 
The symmetry employed for this shelxl refinement is uniquely defined 
by the following loop, which should always be used as a source of 
symmetry information in preference to the above space-group names. 
They are only intended as comments. 
;
_shelx_estimated_absorpt_t_min 0.962
_shelx_estimated_absorpt_t_max 0.975
_shelxl_version_number 2013-4

loop_
_space_group_symop_operation_xyz
'x, y, z'
'-x+1/2, -y, z+1/2'
'-x, y+1/2, -z+1/2'
'x+1/2, -y+1/2, -z'
'-x, -y, -z'
'x-1/2, y, -z-1/2'
'x, -y-1/2, z-1/2'
'-x-1/2, y-1/2, z'

loop_
_atom_site_label
_atom_site_type_symbol
_atom_site_fract_x
_atom_site_fract_y
_atom_site_fract_z
_atom_site_U_iso_or_equiv
_atom_site_adp_type
_atom_site_occupancy
_atom_site_site_symmetry_order
_atom_site_calc_flag
_atom_site_refinement_flags_posn
_atom_site_refinement_flags_adp
_atom_site_refinement_flags_occupancy
N1 N 1.00041(14) 0.88091(11) 0.29480(6) 0.0222(3) Uani 1 1 d . . .
N2 N 0.89892(15) 0.86486(11) 0.25493(6) 0.0276(3) Uani 1 1 d . . .
N3 N 0.80468(14) 0.81735(11) 0.36280(6) 0.0265(3) Uani 1 1 d . . .
N4 N 0.66072(16) 0.79773(14) 0.37422(7) 0.0377(4) Uani 1 1 d . . .
N5 N 0.99802(15) 0.71304(10) 0.33916(6) 0.0251(3) Uani 1 1 d . . .
N6 N 0.97212(19) 0.62798(12) 0.30482(7) 0.0374(4) Uani 1 1 d . . .
N7 N 1.12618(14) 0.79251(10) 0.41847(6) 0.0223(3) Uani 1 1 d . . .
N8 N 1.22379(15) 0.79323(11) 0.46191(6) 0.0263(3) Uani 1 1 d . . .
N9 N 0.92053(16) 0.88930(12) 0.43697(6) 0.0298(4) Uani 1 1 d . . .
N10 N 0.87198(17) 0.92894(12) 0.48679(7) 0.0332(4) Uani 1 1 d . . .
N11 N 1.10639(15) 0.95051(10) 0.36892(6) 0.0243(3) Uani 1 1 d . . .
N12 N 1.20201(17) 1.02890(12) 0.35608(6) 0.0307(4) Uani 1 1 d . . .
O1 O 0.80441(13) 0.92549(10) 0.25339(6) 0.0352(3) Uani 1 1 d . . .
O2 O 0.91419(16) 0.79198(11) 0.22378(6) 0.0467(4) Uani 1 1 d . . .
O3 O 0.58876(15) 0.87066(14) 0.38245(9) 0.0625(5) Uani 1 1 d . . .
O4 O 0.62632(15) 0.71059(13) 0.37095(7) 0.0522(4) Uani 1 1 d . . .
O5 O 0.8762(2) 0.57478(12) 0.31902(8) 0.0633(5) Uani 1 1 d . . .
O6 O 1.05121(18) 0.61383(11) 0.26621(6) 0.0501(4) Uani 1 1 d . . .
O7 O 1.18686(14) 0.75894(12) 0.50738(5) 0.0412(4) Uani 1 1 d . . .
O8 O 1.33804(13) 0.82308(11) 0.45008(6) 0.0390(3) Uani 1 1 d . . .
O9 O 0.91194(18) 0.88944(12) 0.53033(6) 0.0491(4) Uani 1 1 d . . .
O10 O 0.79754(18) 1.00286(12) 0.48293(7) 0.0535(4) Uani 1 1 d . . .
O11 O 1.32099(14) 1.01118(11) 0.36785(6) 0.0447(4) Uani 1 1 d . . .
O12 O 1.15497(16) 1.10725(10) 0.33796(7) 0.0465(4) Uani 1 1 d . . .
O13 O 0.9928(2) 0.06000(14) 0.03472(9) 0.0689(5) Uani 1 1 d . . .
C1 C 1.08105(17) 0.79421(12) 0.31662(7) 0.0230(4) Uani 1 1 d . . .
H1 H 1.1458 0.7691 0.2879 0.028 Uiso 1 1 calc R U .
C2 C 1.15991(17) 0.84645(12) 0.36692(7) 0.0217(3) Uani 1 1 d . . .
H2A H 1.2599 0.8462 0.3602 0.026 Uiso 1 1 calc R U .
C3 C 0.90113(17) 0.73823(13) 0.38281(7) 0.0250(4) Uani 1 1 d . . .
H3 H 0.8506 0.6780 0.3955 0.030 Uiso 1 1 calc R U .
C4 C 0.98156(17) 0.78843(13) 0.43372(7) 0.0236(4) Uani 1 1 d . . .
H4 H 0.9675 0.7506 0.4691 0.028 Uiso 1 1 calc R U .
C5 C 0.97361(17) 0.95323(12) 0.34051(7) 0.0229(4) Uani 1 1 d . . .
H5 H 0.9527 1.0209 0.3257 0.028 Uiso 1 1 calc R U .
C6 C 0.85716(18) 0.91461(13) 0.38279(7) 0.0261(4) Uani 1 1 d . . .
H6 H 0.7829 0.9645 0.3872 0.031 Uiso 1 1 calc R U .
C7 C 1.0000 0.0000 0.0000 0.0485(8) Uani 1 2 d S . P

loop_
_atom_site_aniso_label
_atom_site_aniso_U_11
_atom_site_aniso_U_22
_atom_site_aniso_U_33
_atom_site_aniso_U_23
_atom_site_aniso_U_13
_atom_site_aniso_U_12
N1 0.0216(7) 0.0257(7) 0.0192(7) 0.0000(5) -0.0030(6) 0.0005(6)
N2 0.0275(8) 0.0316(8) 0.0238(7) 0.0034(6) -0.0060(6) -0.0022(7)
N3 0.0161(7) 0.0310(8) 0.0323(8) 0.0070(6) 0.0020(6) -0.0004(6)
N4 0.0216(8) 0.0546(11) 0.0368(9) 0.0110(8) -0.0009(7) -0.0066(8)
N5 0.0280(8) 0.0203(7) 0.0270(7) -0.0049(6) -0.0030(6) -0.0001(6)
N6 0.0491(10) 0.0246(8) 0.0386(10) -0.0079(7) -0.0166(8) 0.0065(8)
N7 0.0197(7) 0.0283(7) 0.0191(7) 0.0022(6) -0.0022(5) -0.0001(6)
N8 0.0262(8) 0.0299(8) 0.0228(7) 0.0001(6) -0.0047(6) 0.0048(6)
N9 0.0334(8) 0.0347(8) 0.0214(7) 0.0007(6) 0.0074(6) 0.0096(7)
N10 0.0338(9) 0.0334(9) 0.0325(9) -0.0086(7) 0.0056(7) -0.0048(7)
N11 0.0261(7) 0.0220(7) 0.0249(7) 0.0017(6) -0.0025(6) -0.0055(6)
N12 0.0370(9) 0.0303(9) 0.0249(7) 0.0027(6) -0.0016(7) -0.0120(7)
O1 0.0290(7) 0.0355(7) 0.0410(7) 0.0061(6) -0.0104(6) 0.0042(6)
O2 0.0557(9) 0.0462(8) 0.0381(8) -0.0165(7) -0.0203(7) 0.0113(7)
O3 0.0239(7) 0.0727(12) 0.0910(13) 0.0120(10) 0.0109(8) 0.0130(8)
O4 0.0337(8) 0.0617(11) 0.0612(10) 0.0078(8) -0.0060(7) -0.0210(7)
O5 0.0747(12) 0.0372(9) 0.0781(12) -0.0109(8) -0.0129(10) -0.0249(9)
O6 0.0696(11) 0.0412(8) 0.0394(8) -0.0190(7) -0.0115(8) 0.0200(8)
O7 0.0375(8) 0.0627(9) 0.0234(7) 0.0124(6) -0.0030(6) 0.0040(7)
O8 0.0246(7) 0.0548(9) 0.0375(7) 0.0055(6) -0.0081(6) -0.0054(6)
O9 0.0683(11) 0.0530(9) 0.0262(7) -0.0070(6) -0.0015(7) 0.0007(8)
O10 0.0605(10) 0.0458(9) 0.0542(10) -0.0161(7) 0.0088(8) 0.0166(8)
O11 0.0324(8) 0.0513(9) 0.0504(9) 0.0125(7) -0.0115(7) -0.0183(7)
O12 0.0520(9) 0.0277(7) 0.0597(10) 0.0136(7) -0.0031(8) -0.0096(7)
O13 0.0771(13) 0.0547(11) 0.0748(13) -0.0118(10) 0.0246(10) -0.0140(10)
C1 0.0214(8) 0.0272(9) 0.0203(8) -0.0019(7) -0.0007(6) 0.0032(7)
C2 0.0188(8) 0.0260(8) 0.0202(8) 0.0004(6) -0.0002(6) -0.0003(7)
C3 0.0234(8) 0.0243(9) 0.0272(9) 0.0050(7) -0.0017(7) -0.0033(7)
C4 0.0230(8) 0.0270(9) 0.0209(8) 0.0035(7) 0.0020(6) 0.0001(7)
C5 0.0257(8) 0.0199(8) 0.0232(8) 0.0013(6) -0.0003(7) -0.0002(7)
C6 0.0236(8) 0.0271(9) 0.0276(9) 0.0018(7) 0.0032(7) 0.0061(7)
C7 0.0485(19) 0.0400(18) 0.057(2) 0.0013(17) 0.0162(16) -0.0074(14)

loop_
_atom_type_symbol
_atom_type_description
_atom_type_scat_dispersion_real
_atom_type_scat_dispersion_imag
_atom_type_scat_source
C C 0.0033 0.0016 'International Tables Vol C Tables 4.2.6.8 and 6.1.1.4'
H H 0.0000 0.0000 'International Tables Vol C Tables 4.2.6.8 and 6.1.1.4'
N N 0.0061 0.0033 'International Tables Vol C Tables 4.2.6.8 and 6.1.1.4'
O O 0.0106 0.0060 'International Tables Vol C Tables 4.2.6.8 and 6.1.1.4'

loop_
_geom_angle_atom_site_label_1
_geom_angle_atom_site_label_2
_geom_angle_atom_site_label_3
_geom_angle
_geom_angle_site_symmetry_3
N2 N1 C5 118.48(13) .
N2 N1 C1 119.67(13) .
C5 N1 C1 110.09(12) .
O1 N2 O2 126.36(15) .
O1 N2 N1 117.12(14) .
O2 N2 N1 116.50(14) .
N4 N3 C6 115.73(14) .
N4 N3 C3 115.04(14) .
C6 N3 C3 107.43(13) .
O4 N4 O3 128.08(17) .
O4 N4 N3 115.35(17) .
O3 N4 N3 116.41(17) .
N6 N5 C3 118.83(15) .
N6 N5 C1 118.78(14) .
C3 N5 C1 117.20(13) .
O6 N6 O5 127.31(17) .
O6 N6 N5 116.45(17) .
O5 N6 N5 116.16(18) .
N8 N7 C2 117.46(13) .
N8 N7 C4 118.29(13) .
C2 N7 C4 116.47(13) .
O8 N8 O7 126.45(15) .
O8 N8 N7 116.99(14) .
O7 N8 N7 116.45(14) .
N10 N9 C6 121.33(14) .
N10 N9 C4 122.22(14) .
C6 N9 C4 109.53(13) .
O9 N10 O10 126.63(17) .
O9 N10 N9 116.81(16) .
O10 N10 N9 116.49(16) .
N12 N11 C5 117.43(13) .
N12 N11 C2 116.43(13) .
C5 N11 C2 108.71(13) .
O11 N12 O12 127.33(16) .
O11 N12 N11 115.51(15) .
O12 N12 N11 116.99(15) .
N5 C1 N1 114.22(14) .
N5 C1 C2 108.67(13) .
N1 C1 C2 100.29(12) .
N5 C1 H1 111.1 .
N1 C1 H1 111.1 .
C2 C1 H1 111.1 .
N7 C2 N11 110.75(13) .
N7 C2 C1 107.94(13) .
N11 C2 C1 105.32(13) .
N7 C2 H2A 110.9 .
N11 C2 H2A 110.9 .
C1 C2 H2A 110.9 .
N5 C3 N3 110.41(13) .
N5 C3 C4 108.74(13) .
N3 C3 C4 104.90(13) .
N5 C3 H3 110.9 .
N3 C3 H3 110.9 .
C4 C3 H3 110.9 .
N7 C4 N9 111.76(14) .
N7 C4 C3 107.73(13) .
N9 C4 C3 102.95(13) .
N7 C4 H4 111.4 .
N9 C4 H4 111.4 .
C3 C4 H4 111.4 .
N11 C5 N1 99.59(13) .
N11 C5 C6 109.35(13) .
N1 C5 C6 112.20(13) .
N11 C5 H5 111.7 .
N1 C5 H5 111.7 .
C6 C5 H5 111.7 .
N9 C6 N3 103.15(13) .
N9 C6 C5 108.97(14) .
N3 C6 C5 109.10(13) .
N9 C6 H6 111.7 .
N3 C6 H6 111.7 .
C5 C6 H6 111.7 .
O13 C7 O13 180.00(15) 5_755

loop_
_geom_bond_atom_site_label_1
_geom_bond_atom_site_label_2
_geom_bond_distance
_geom_bond_site_symmetry_2
N1 N2 1.3750(19) .
N1 C5 1.462(2) .
N1 C1 1.478(2) .
N2 O1 1.2157(19) .
N2 O2 1.219(2) .
N3 N4 1.442(2) .
N3 C6 1.459(2) .
N3 C3 1.478(2) .
N4 O4 1.200(2) .
N4 O3 1.204(2) .
N5 N6 1.406(2) .
N5 C3 1.430(2) .
N5 C1 1.441(2) .
N6 O6 1.203(2) .
N6 O5 1.211(2) .
N7 N8 1.3922(19) .
N7 C2 1.445(2) .
N7 C4 1.445(2) .
N8 O8 1.206(2) .
N8 O7 1.216(2) .
N9 N10 1.368(2) .
N9 C6 1.455(2) .
N9 C4 1.459(2) .
N10 O9 1.214(2) .
N10 O10 1.216(2) .
N11 N12 1.421(2) .
N11 C5 1.449(2) .
N11 C2 1.469(2) .
N12 O11 1.207(2) .
N12 O12 1.208(2) .
O13 C7 1.141(2) .
C1 C2 1.569(2) .
C1 H1 0.9800 .
C2 H2A 0.9800 .
C3 C4 1.576(2) .
C3 H3 0.9800 .
C4 H4 0.9800 .
C5 C6 1.588(2) .
C5 H5 0.9800 .
C6 H6 0.9800 .
C7 O13 1.141(2) 5_755

loop_
_geom_hbond_atom_site_label_D
_geom_hbond_atom_site_label_H
_geom_hbond_atom_site_label_A
_geom_hbond_distance_DH
_geom_hbond_distance_HA
_geom_hbond_distance_DA
_geom_hbond_angle_DHA
_geom_hbond_site_symmetry_A
C6 H6 O5 0.98 2.66 3.438(2) 136.8 8_765
C5 H5 O6 0.98 2.49 3.297(2) 139.7 3_755
C4 H4 O13 0.98 2.55 3.116(3) 116.9 3_755
C4 H4 O8 0.98 2.48 3.404(2) 157.3 4_466
C2 H2A O2 0.98 2.58 3.336(2) 134.1 6_656
C1 H1 O2 0.98 2.63 3.360(2) 131.7 6_656

loop_
_geom_torsion_atom_site_label_1
_geom_torsion_atom_site_label_2
_geom_torsion_atom_site_label_3
_geom_torsion_atom_site_label_4
_geom_torsion
C5 N1 N2 O1 14.1(2)
C1 N1 N2 O1 153.47(15)
C5 N1 N2 O2 -167.28(15)
C1 N1 N2 O2 -27.9(2)
C6 N3 N4 O4 -162.20(16)
C3 N3 N4 O4 -35.9(2)
C6 N3 N4 O3 22.0(2)
C3 N3 N4 O3 148.35(17)
C3 N5 N6 O6 175.00(15)
C1 N5 N6 O6 21.1(2)
C3 N5 N6 O5 -8.2(2)
C1 N5 N6 O5 -162.03(17)
C2 N7 N8 O8 -12.7(2)
C4 N7 N8 O8 -160.92(15)
C2 N7 N8 O7 170.80(15)
C4 N7 N8 O7 22.6(2)
C6 N9 N10 O9 165.98(17)
C4 N9 N10 O9 18.2(2)
C6 N9 N10 O10 -16.9(2)
C4 N9 N10 O10 -164.73(17)
C5 N11 N12 O11 -161.16(15)
C2 N11 N12 O11 -29.7(2)
C5 N11 N12 O12 23.1(2)
C2 N11 N12 O12 154.52(16)
N6 N5 C1 N1 99.15(17)
C3 N5 C1 N1 -55.15(18)
N6 N5 C1 C2 -149.83(14)
C3 N5 C1 C2 55.88(18)
N2 N1 C1 N5 -54.13(19)
C5 N1 C1 N5 88.31(16)
N2 N1 C1 C2 -170.14(13)
C5 N1 C1 C2 -27.69(16)
N8 N7 C2 N11 -93.15(16)
C4 N7 C2 N11 55.66(18)
N8 N7 C2 C1 152.04(13)
C4 N7 C2 C1 -59.15(18)
N12 N11 C2 N7 129.03(14)
C5 N11 C2 N7 -95.61(15)
N12 N11 C2 C1 -114.53(14)
C5 N11 C2 C1 20.83(16)
N5 C1 C2 N7 2.19(17)
N1 C1 C2 N7 122.28(13)
N5 C1 C2 N11 -116.16(14)
N1 C1 C2 N11 3.93(15)
N6 N5 C3 N3 -97.03(17)
C1 N5 C3 N3 57.26(18)
N6 N5 C3 C4 148.40(14)
C1 N5 C3 C4 -57.32(18)
N4 N3 C3 N5 132.86(15)
C6 N3 C3 N5 -96.69(15)
N4 N3 C3 C4 -110.16(16)
C6 N3 C3 C4 20.29(16)
N8 N7 C4 N9 93.79(17)
C2 N7 C4 N9 -54.75(18)
N8 N7 C4 C3 -153.82(13)
C2 N7 C4 C3 57.64(18)
N10 N9 C4 N7 -115.12(17)
C6 N9 C4 N7 93.75(16)
N10 N9 C4 C3 129.53(16)
C6 N9 C4 C3 -21.60(17)
N5 C3 C4 N7 0.47(18)
N3 C3 C4 N7 -117.64(14)
N5 C3 C4 N9 118.69(14)
N3 C3 C4 N9 0.58(16)
N12 N11 C5 N1 98.32(15)
C2 N11 C5 N1 -36.53(15)
N12 N11 C5 C6 -143.93(14)
C2 N11 C5 C6 81.22(15)
N2 N1 C5 N11 -176.65(13)
C1 N1 C5 N11 40.40(15)
N2 N1 C5 C6 67.77(18)
C1 N1 C5 C6 -75.19(16)
N10 N9 C6 N3 -116.86(17)
C4 N9 C6 N3 34.57(17)
N10 N9 C6 C5 127.31(16)
C4 N9 C6 C5 -81.25(16)
N4 N3 C6 N9 96.76(16)
C3 N3 C6 N9 -33.31(16)
N4 N3 C6 C5 -147.51(14)
C3 N3 C6 C5 82.43(16)
N11 C5 C6 N9 0.40(18)
N1 C5 C6 N9 109.92(15)
N11 C5 C6 N3 -111.54(15)
N1 C5 C6 N3 -2.02(18)
